data_4322275
loop_
_publ_author_name
'Cristina Bolzati'
'Alessandra Boschi'
'Licia Uccelli'
'Erica Malag\`o'
'Giuliano Bandoli'
'Francesco Tisato'
'Fiorenzo Refosco'
'Roberto Pasqualini'
'Adriano Duatti'

_publ_section_title
;
 Synthesis of a Novel Class of trigonal Bipyramidal Nitrido Tc(V)
 Complexes with Phosphino-Thiol Ligands. Crystal Structure of
 [99gTc(N)(L1)2] [L1= 2-(Diphenylphosphino)ethanethiolato] and
 [99gTc(N)(L5)2] [L5= 2-(Ditolylphosphino)propanethiolato]
;
_journal_name_full 'Inorganic Chemistry'
_journal_page_first 4473
_journal_page_last 4479
_journal_paper_doi 10.1021/ic9903477
_journal_volume 38
_journal_year 1999
_chemical_formula_sum 'C28 H28 N P2 S2 Tc'
_chemical_formula_weight 602.57
_chemical_name_systematic
; 
 ? 
;
_space_group_IT_number 15
_symmetry_cell_setting monoclinic
_symmetry_space_group_name_Hall '-C 2yc'
_symmetry_space_group_name_H-M 'C 1 2/c 1'
_atom_sites_solution_hydrogens geom
_atom_sites_solution_primary heavy
_atom_sites_solution_secondary difmap
_audit_creation_method SHELXL
_cell_angle_alpha 90.00
_cell_angle_beta 111.06(10)
_cell_angle_gamma 90.00
_cell_formula_units_Z 8
_cell_length_a 24.837(16)
_cell_length_b 7.327(6)
_cell_length_c 31.521(20)
_cell_measurement_reflns_used 50
_cell_measurement_temperature 293(2)
_cell_measurement_theta_max 14.5
_cell_measurement_theta_min 7.8
_cell_volume 5353(7)
_computing_structure_refinement 'SHELXL-93 (Sheldrick, 1993)'
_computing_structure_solution 'SHELXS-86 (Sheldrick, 1990)'
_diffrn_ambient_temperature 293(2)
_diffrn_measurement_device 'Nicolet Siemens R3m/V'
_diffrn_measurement_method omega-2theta
_diffrn_radiation_monochromator graphite
_diffrn_radiation_source 'fine-focus sealed tube'
_diffrn_radiation_type MoK\a
_diffrn_radiation_wavelength 0.71073
_diffrn_reflns_av_R_equivalents 0.0518
_diffrn_reflns_av_sigmaI/netI 0.0469
_diffrn_reflns_limit_h_max 23
_diffrn_reflns_limit_h_min -23
_diffrn_reflns_limit_k_max 0
_diffrn_reflns_limit_k_min -7
_diffrn_reflns_limit_l_max 30
_diffrn_reflns_limit_l_min -30
_diffrn_reflns_number 4787
_diffrn_reflns_theta_max 20.05
_diffrn_reflns_theta_min 2.60
_diffrn_standards_interval_count 150
_diffrn_standards_number 2
_exptl_absorpt_coefficient_mu 0.831
_exptl_absorpt_correction_T_max 0.716
_exptl_absorpt_correction_T_min 0.434
_exptl_absorpt_correction_type psi-scans
_exptl_crystal_colour pale_yellow
_exptl_crystal_density_diffrn 1.495
_exptl_crystal_description parallelepipeds
_exptl_crystal_F_000 2464
_exptl_crystal_size_max 0.30
_exptl_crystal_size_mid 0.15
_exptl_crystal_size_min 0.15
_refine_diff_density_max 1.329
_refine_diff_density_min -0.716
_refine_diff_density_rms 0.120
_refine_ls_extinction_coef 0.00000(10)
_refine_ls_extinction_expression Fc^*^=kFc[1+0.001xFc^2^\l^3^/sin(2\q)]^-1/4^
_refine_ls_extinction_method SHELXL
_refine_ls_goodness_of_fit_all 1.060
_refine_ls_goodness_of_fit_obs 1.112
_refine_ls_hydrogen_treatment constr
_refine_ls_matrix_type full
_refine_ls_number_parameters 308
_refine_ls_number_reflns 2511
_refine_ls_number_restraints 0
_refine_ls_restrained_S_all 1.072
_refine_ls_restrained_S_obs 1.112
_refine_ls_R_factor_all 0.0750
_refine_ls_R_factor_obs 0.0572
_refine_ls_shift/esd_max -3.924
_refine_ls_shift/esd_mean 0.013
_refine_ls_structure_factor_coef Fsqd
_refine_ls_weighting_details 'w=1/[\s^2^(Fo^2^)+(0.0674P)^2^+119.4638P] where P=(Fo^2^+2Fc^2^)/3'
_refine_ls_weighting_scheme calc
_refine_ls_wR_factor_all 0.1532
_refine_ls_wR_factor_obs 0.1404
_reflns_number_observed 2057
_reflns_number_total 2513
_reflns_observed_criterion >2sigma(I)
_cod_data_source_file ic9903477_1.cif
_cod_data_source_block 1_IC9903477_March30,1999
_cod_depositor_comments
;
The following automatic conversions were performed:

'_refine_ls_weighting_scheme' value 'calc
w=1/[\s^2^(Fo^2^)+(0.0674P)^2^+119.4638P] where P=(Fo^2^+2Fc^2^)/3'
was changed to 'calc'. New tag '_refine_ls_weighting_details' was
created. The value of the new tag was set to
'w=1/[\s^2^(Fo^2^)+(0.0674P)^2^+119.4638P] where P=(Fo^2^+2Fc^2^)/3'.

Automatic conversion script
Id: cif_fix_values 3143 2015-03-26 13:38:13Z robertas 
;
_cod_original_cell_volume 5353.1(65)
_cod_database_code 4322275

loop_
_symmetry_equiv_pos_as_xyz
'x, y, z'
'-x, y, -z+1/2'
'x+1/2, y+1/2, z'
'-x+1/2, y+1/2, -z+1/2'
'-x, -y, -z'
'x, -y, z-1/2'
'-x+1/2, -y+1/2, -z'
'x+1/2, -y+1/2, z-1/2'

loop_
_atom_site_aniso_label
_atom_site_aniso_U_11
_atom_site_aniso_U_22
_atom_site_aniso_U_33
_atom_site_aniso_U_23
_atom_site_aniso_U_13
_atom_site_aniso_U_12
Tc 0.0243(6) 0.0429(7) 0.0480(7) -0.0145(5) 0.0153(5) -0.0044(5)
S1 0.036(2) 0.082(3) 0.050(2) -0.023(2) 0.009(2) -0.007(2)
S2 0.030(2) 0.043(2) 0.062(2) -0.014(2) 0.0198(15) -0.0106(14)
P1 0.024(2) 0.051(2) 0.047(2) -0.011(2) 0.0160(14) 0.0039(15)
P2 0.0204(15) 0.033(2) 0.039(2) -0.0032(14) 0.0141(13) -0.0003(13)
N1 0.053(6) 0.037(6) 0.040(6) 0.009(5) 0.007(5) 0.008(5)
C1 0.045(8) 0.060(9) 0.064(9) -0.032(7) 0.022(7) -0.001(7)
C2 0.061(9) 0.081(10) 0.072(10) -0.030(9) 0.032(8) -0.009(8)
C3 0.027(6) 0.036(7) 0.043(7) -0.004(6) 0.009(5) 0.003(5)
C4 0.041(7) 0.037(7) 0.069(9) -0.022(7) 0.026(7) -0.004(6)
C1A 0.033(7) 0.042(7) 0.047(8) -0.006(6) 0.013(6) 0.004(6)
C2A 0.040(8) 0.043(8) 0.057(9) -0.011(7) 0.009(7) 0.010(7)
C3A 0.072(11) 0.042(9) 0.046(8) -0.012(7) 0.007(7) 0.022(8)
C4A 0.100(13) 0.046(9) 0.067(10) -0.009(8) 0.042(10) -0.011(9)
C5A 0.038(8) 0.067(10) 0.080(10) 0.000(9) 0.014(8) 0.003(8)
C6A 0.039(8) 0.060(9) 0.063(9) 0.019(8) 0.020(7) 0.004(7)
C1B 0.038(7) 0.062(9) 0.043(8) 0.016(7) 0.021(6) 0.012(7)
C2B 0.031(8) 0.060(9) 0.071(10) 0.014(9) 0.015(7) -0.004(7)
C3B 0.057(11) 0.096(13) 0.062(10) 0.016(10) 0.010(9) -0.038(10)
C4B 0.029(9) 0.099(15) 0.123(18) 0.063(13) 0.027(10) 0.010(10)
C5B 0.050(11) 0.112(15) 0.111(15) 0.040(14) 0.032(11) 0.032(11)
C6B 0.054(9) 0.095(12) 0.061(10) 0.022(9) 0.025(8) 0.026(9)
C1C 0.019(6) 0.031(7) 0.051(8) 0.011(6) 0.004(5) 0.010(5)
C2C 0.031(7) 0.060(8) 0.027(7) 0.005(6) 0.009(5) 0.008(7)
C3C 0.034(7) 0.077(10) 0.044(8) 0.020(9) 0.016(6) 0.003(7)
C4C 0.034(7) 0.049(9) 0.069(10) 0.022(8) 0.014(7) -0.004(7)
C5C 0.044(8) 0.033(8) 0.084(11) 0.006(7) 0.027(8) -0.001(7)
C6C 0.041(7) 0.037(8) 0.061(8) -0.004(7) 0.024(6) -0.005(6)
C1D 0.034(7) 0.024(6) 0.031(6) -0.004(5) 0.016(5) -0.001(5)
C2D 0.044(8) 0.063(9) 0.048(8) 0.004(8) 0.024(7) -0.001(7)
C3D 0.088(12) 0.062(9) 0.042(9) 0.014(8) 0.035(8) 0.002(9)
C4D 0.095(13) 0.061(10) 0.025(7) 0.012(7) -0.001(8) 0.019(9)
C5D 0.045(8) 0.057(9) 0.055(9) 0.003(8) -0.016(7) -0.003(7)
C6D 0.030(7) 0.041(7) 0.043(8) 0.008(6) 0.001(6) -0.003(6)

loop_
_atom_site_label
_atom_site_type_symbol
_atom_site_fract_x
_atom_site_fract_y
_atom_site_fract_z
_atom_site_U_iso_or_equiv
_atom_site_thermal_displace_type
_atom_site_occupancy
_atom_site_calc_flag
_atom_site_refinement_flags
_atom_site_disorder_group
Tc Tc 0.69330(4) 0.17691(13) 0.60876(3) 0.0378(5) Uani 1 d . .
S1 S 0.74768(13) 0.3041(5) 0.67938(11) 0.0577(10) Uani 1 d . .
S2 S 0.66040(12) -0.1181(4) 0.58261(11) 0.0439(9) Uani 1 d . .
P1 P 0.61368(12) 0.2284(4) 0.63417(10) 0.0399(9) Uani 1 d . .
P2 P 0.77962(11) 0.0719(4) 0.59905(9) 0.0298(8) Uani 1 d . .
N1 N 0.6748(4) 0.3283(12) 0.5678(3) 0.046(3) Uani 1 d . .
C1 C 0.6384(5) 0.4162(18) 0.6749(4) 0.056(4) Uani 1 d . .
H1A H 0.6121(5) 0.4332(18) 0.6907(4) 0.067 Uiso 1 d R .
H1B H 0.6389(5) 0.5263(18) 0.6585(4) 0.067 Uiso 1 d R .
C2 C 0.6987(5) 0.3795(21) 0.7073(5) 0.069(4) Uani 1 d . .
H2A H 0.7140(5) 0.4878(21) 0.7246(5) 0.083 Uiso 1 d R .
H2B H 0.6964(5) 0.2865(21) 0.7281(5) 0.083 Uiso 1 d R .
C3 C 0.7564(4) -0.0994(15) 0.5548(4) 0.036(3) Uani 1 d . .
H3A H 0.7894(4) -0.1642(15) 0.5537(4) 0.044 Uiso 1 d R .
H3B H 0.7379(4) -0.0409(15) 0.5259(4) 0.044 Uiso 1 d R .
C4 C 0.7148(5) -0.2312(16) 0.5630(4) 0.047(3) Uani 1 d . .
H4A H 0.6951(5) -0.2986(16) 0.5357(4) 0.057 Uiso 1 d R .
H4B H 0.7364(5) -0.3166(16) 0.5858(4) 0.057 Uiso 1 d R .
C1A C 0.5910(5) 0.0535(16) 0.6651(4) 0.041(3) Uani 1 d . .
C2A C 0.6326(5) -0.0570(17) 0.6954(4) 0.049(3) Uani 1 d . .
H2AA H 0.6724(5) -0.0462(17) 0.6986(4) 0.059 Uiso 1 d R .
C3A C 0.6154(7) -0.1820(18) 0.7217(4) 0.057(4) Uani 1 d . .
H3AA H 0.6442(7) -0.2561(18) 0.7433(4) 0.069 Uiso 1 d R .
C4A C 0.5591(7) -0.2035(19) 0.7165(5) 0.067(4) Uani 1 d . .
H4AA H 0.5487(7) -0.2907(19) 0.7349(5) 0.081 Uiso 1 d R .
C5A C 0.5173(6) -0.0967(20) 0.6845(5) 0.063(4) Uani 1 d . .
H5AA H 0.4774(6) -0.1126(20) 0.6806(5) 0.076 Uiso 1 d R .
C6A C 0.5342(5) 0.0298(18) 0.6595(4) 0.054(3) Uani 1 d . .
H6AA H 0.5053(5) 0.1032(18) 0.6377(4) 0.064 Uiso 1 d R .
C1B C 0.5478(5) 0.3080(18) 0.5905(4) 0.046(3) Uani 1 d . .
C2B C 0.5274(5) 0.2174(19) 0.5494(5) 0.055(4) Uani 1 d . .
H2BA H 0.5476(5) 0.1126(19) 0.5445(5) 0.066 Uiso 1 d R .
C3B C 0.4771(7) 0.2799(25) 0.5164(5) 0.075(5) Uani 1 d . .
H3BA H 0.4624(7) 0.2191(25) 0.4875(5) 0.089 Uiso 1 d R .
C4B C 0.4479(6) 0.4246(29) 0.5231(7) 0.084(6) Uani 1 d . .
H4BA H 0.4133(6) 0.4650(29) 0.4995(7) 0.101 Uiso 1 d R .
C5B C 0.4677(7) 0.5104(28) 0.5629(7) 0.090(6) Uani 1 d . .
H5BA H 0.4460(7) 0.6131(28) 0.5669(7) 0.108 Uiso 1 d R .
C6B C 0.5167(6) 0.4552(22) 0.5965(5) 0.069(4) Uani 1 d . .
H6BA H 0.5296(6) 0.5200(22) 0.6249(5) 0.083 Uiso 1 d R .
C1C C 0.8190(4) 0.2460(15) 0.5818(4) 0.036(3) Uani 1 d . .
C2C C 0.8315(4) 0.2372(17) 0.5418(4) 0.039(3) Uani 1 d . .
H2CA H 0.8180(4) 0.1356(17) 0.5215(4) 0.047 Uiso 1 d R .
C3C C 0.8634(5) 0.3749(21) 0.5326(4) 0.051(3) Uani 1 d . .
H3CA H 0.8723(5) 0.3695(21) 0.5054(4) 0.062 Uiso 1 d R .
C4C C 0.8816(5) 0.5182(19) 0.5607(5) 0.052(3) Uani 1 d . .
H4CA H 0.9036(5) 0.6126(19) 0.5534(5) 0.062 Uiso 1 d R .
C5C C 0.8699(5) 0.5293(16) 0.5996(5) 0.053(3) Uani 1 d . .
H5CA H 0.8835(5) 0.6318(16) 0.6196(5) 0.063 Uiso 1 d R .
C6C C 0.8379(5) 0.3939(16) 0.6098(4) 0.045(3) Uani 1 d . .
H6CA H 0.8287(5) 0.4026(16) 0.6368(4) 0.054 Uiso 1 d R .
C1D C 0.8344(4) -0.0415(14) 0.6464(3) 0.028(3) Uani 1 d . .
C2D C 0.8171(5) -0.1724(17) 0.6707(4) 0.050(3) Uani 1 d . .
H2DA H 0.7766(5) -0.1923(17) 0.6633(4) 0.060 Uiso 1 d R .
C3D C 0.8560(7) -0.2702(19) 0.7047(4) 0.061(4) Uani 1 d . .
H3DA H 0.8436(7) -0.3625(19) 0.7208(4) 0.073 Uiso 1 d R .
C4D C 0.9139(7) -0.2379(20) 0.7154(4) 0.066(4) Uani 1 d . .
H4DA H 0.9414(7) -0.3083(20) 0.7391(4) 0.080 Uiso 1 d R .
C5D C 0.9324(5) -0.1070(19) 0.6926(4) 0.062(4) Uani 1 d . .
H5DA H 0.9729(5) -0.0816(19) 0.7020(4) 0.074 Uiso 1 d R .
C6D C 0.8927(4) -0.0115(15) 0.6579(4) 0.041(3) Uani 1 d . .
H6DA H 0.9052(4) 0.0752(15) 0.6405(4) 0.049 Uiso 1 d R .

loop_
_atom_type_symbol
_atom_type_description
_atom_type_scat_dispersion_real
_atom_type_scat_dispersion_imag
_atom_type_scat_source
C C 0.0033 0.0016 'International Tables Vol C Tables 4.2.6.8 and 6.1.1.4'
H H 0.0000 0.0000 'International Tables Vol C Tables 4.2.6.8 and 6.1.1.4'
N N 0.0061 0.0033 'International Tables Vol C Tables 4.2.6.8 and 6.1.1.4'
P P 0.1023 0.0942 'International Tables Vol C Tables 4.2.6.8 and 6.1.1.4'
S S 0.1246 0.1234 'International Tables Vol C Tables 4.2.6.8 and 6.1.1.4'
Tc Tc -1.4390 0.7593 'International Tables Vol C Tables 4.2.6.8 and 6.1.1.4'

loop_
_geom_angle_atom_site_label_1
_geom_angle_atom_site_label_2
_geom_angle_atom_site_label_3
_geom_angle
_geom_angle_site_symmetry_1
_geom_angle_site_symmetry_3
_geom_angle_publ_flag
N1 Tc S1 112.5(3) . . ?
N1 Tc S2 112.5(3) . . ?
S1 Tc S2 135.03(13) . . ?
N1 Tc P2 97.3(3) . . ?
S1 Tc P2 90.71(13) . . ?
S2 Tc P2 82.78(11) . . ?
N1 Tc P1 97.2(3) . . ?
S1 Tc P1 83.34(13) . . ?
S2 Tc P1 92.12(11) . . ?
P2 Tc P1 165.54(11) . . ?
C2 S1 Tc 108.8(4) . . ?
C4 S2 Tc 108.8(4) . . ?
C1B P1 C1A 105.3(5) . . ?
C1B P1 C1 105.9(6) . . ?
C1A P1 C1 104.2(6) . . ?
C1B P1 Tc 114.9(4) . . ?
C1A P1 Tc 121.1(4) . . ?
C1 P1 Tc 104.0(4) . . ?
C1C P2 C3 108.3(5) . . ?
C1C P2 C1D 104.1(5) . . ?
C3 P2 C1D 104.7(5) . . ?
C1C P2 Tc 114.7(4) . . ?
C3 P2 Tc 105.6(3) . . ?
C1D P2 Tc 118.8(3) . . ?
C2 C1 P1 110.1(9) . . ?
C1 C2 S1 113.6(9) . . ?
C4 C3 P2 111.1(7) . . ?
C3 C4 S2 113.3(8) . . ?
C6A C1A C2A 119.5(11) . . ?
C6A C1A P1 121.6(9) . . ?
C2A C1A P1 118.9(9) . . ?
C1A C2A C3A 118.6(11) . . ?
C4A C3A C2A 121.6(12) . . ?
C3A C4A C5A 119.3(13) . . ?
C6A C5A C4A 119.3(12) . . ?
C1A C6A C5A 121.6(12) . . ?
C2B C1B C6B 118.0(11) . . ?
C2B C1B P1 119.0(10) . . ?
C6B C1B P1 123.0(11) . . ?
C1B C2B C3B 118.3(14) . . ?
C4B C3B C2B 122.3(16) . . ?
C5B C4B C3B 119.0(16) . . ?
C4B C5B C6B 121.3(17) . . ?
C5B C6B C1B 121.0(15) . . ?
C6C C1C C2C 118.7(11) . . ?
C6C C1C P2 117.5(9) . . ?
C2C C1C P2 123.8(9) . . ?
C3C C2C C1C 119.1(11) . . ?
C4C C3C C2C 121.0(11) . . ?
C3C C4C C5C 120.8(12) . . ?
C4C C5C C6C 119.7(12) . . ?
C1C C6C C5C 120.7(12) . . ?
C6D C1D C2D 118.0(10) . . ?
C6D C1D P2 123.3(8) . . ?
C2D C1D P2 118.6(8) . . ?
C3D C2D C1D 121.7(11) . . ?
C2D C3D C4D 119.2(12) . . ?
C5D C4D C3D 120.6(12) . . ?
C4D C5D C6D 119.6(12) . . ?
C5D C6D C1D 120.9(11) . . ?

loop_
_geom_bond_atom_site_label_1
_geom_bond_atom_site_label_2
_geom_bond_distance
_geom_bond_site_symmetry_2
_geom_bond_publ_flag
Tc N1 1.638(9) . ?
Tc S1 2.342(4) . ?
Tc S2 2.353(4) . ?
Tc P2 2.399(3) . ?
Tc P1 2.415(3) . ?
S1 C2 1.826(12) . ?
S2 C4 1.869(11) . ?
P1 C1B 1.814(12) . ?
P1 C1A 1.818(12) . ?
P1 C1 1.830(12) . ?
P2 C1C 1.806(11) . ?
P2 C3 1.811(11) . ?
P2 C1D 1.819(11) . ?
C1 C2 1.50(2) . ?
C3 C4 1.503(15) . ?
C1A C6A 1.37(2) . ?
C1A C2A 1.39(2) . ?
C2A C3A 1.40(2) . ?
C3A C4A 1.36(2) . ?
C4A C5A 1.40(2) . ?
C5A C6A 1.38(2) . ?
C1B C2B 1.38(2) . ?
C1B C6B 1.38(2) . ?
C2B C3B 1.39(2) . ?
C3B C4B 1.34(2) . ?
C4B C5B 1.33(2) . ?
C5B C6B 1.36(2) . ?
C1C C6C 1.37(2) . ?
C1C C2C 1.403(15) . ?
C2C C3C 1.38(2) . ?
C3C C4C 1.34(2) . ?
C4C C5C 1.36(2) . ?
C5C C6C 1.38(2) . ?
C1D C6D 1.377(14) . ?
C1D C2D 1.39(2) . ?
C2D C3D 1.36(2) . ?
C3D C4D 1.37(2) . ?
C4D C5D 1.37(2) . ?
C5D C6D 1.37(2) . ?
